data_2203739
loop_
_publ_author_name
'Thamotharan, S.'
'Parthasarathi, V.'
'Shinge, Prashant S.'
'Badami, Bharati'
'Ravikumar, K.'

_publ_section_title
;Dimethyl
 1-(7-acetoxy-4-methyl-2-oxo-2<i>H</i>-chromen-8-ylmethyl)-1<i>H</i>-pyrazole-3,4-dicarboxylate
;
_journal_issue 6
_journal_name_full 'Acta Crystallographica Section E'
_journal_page_first o961
_journal_page_last o963
_journal_paper_doi 10.1107/S1600536804010955
_journal_volume 60
_journal_year 2004
_chemical_formula_iupac 'C20 H18 N2 O8'
_chemical_formula_moiety 'C20 H18 N2 O8'
_chemical_formula_sum 'C20 H18 N2 O8'
_chemical_formula_weight 414.36
_chemical_melting_point 458
_chemical_name_systematic
;
Dimethyl 1-(7-acetoxy-4-methyl-2-oxo-2H-chromen-8-ylmethyl)-1H-pyrazole-
3,4-dicarboxylate
;
_space_group_IT_number 15
_symmetry_cell_setting monoclinic
_symmetry_space_group_name_Hall '-C 2yc'
_symmetry_space_group_name_H-M 'C 1 2/c 1'
_atom_sites_solution_hydrogens geom
_atom_sites_solution_primary direct
_atom_sites_solution_secondary difmap
_audit_creation_method SHELXL-97
_cell_angle_alpha 90.00
_cell_angle_beta 116.0320(10)
_cell_angle_gamma 90.00
_cell_formula_units_Z 8
_cell_length_a 23.1233(17)
_cell_length_b 12.7597(9)
_cell_length_c 15.2076(11)
_cell_measurement_reflns_used 3600
_cell_measurement_temperature 273(2)
_cell_measurement_theta_max 26.0
_cell_measurement_theta_min 2.5
_cell_volume 4031.7(5)
_computing_cell_refinement 'SAINT (Siemens, 1996)'
_computing_data_collection 'SMART (Siemens, 1996)'
_computing_data_reduction SAINT
_computing_molecular_graphics 'ORTEP-3 (Farrugia, 1997)'
_computing_publication_material 'SHELXL97 and PLATON (Spek, 2003)'
_computing_structure_refinement 'SHELXL97 (Sheldrick, 1997)'
_computing_structure_solution 'SIR92 (Altomare et al., 1994)'
_diffrn_ambient_temperature 273(2)
_diffrn_measured_fraction_theta_full 0.955
_diffrn_measured_fraction_theta_max 0.955
_diffrn_measurement_device_type 'Siemens SMART CCD area-detector'
_diffrn_measurement_method \w
_diffrn_radiation_monochromator graphite
_diffrn_radiation_source 'fine-focus sealed tube'
_diffrn_radiation_type MoK\a
_diffrn_radiation_wavelength 0.71073
_diffrn_reflns_av_R_equivalents 0.0207
_diffrn_reflns_av_sigmaI/netI 0.0261
_diffrn_reflns_limit_h_max 30
_diffrn_reflns_limit_h_min -30
_diffrn_reflns_limit_k_max 16
_diffrn_reflns_limit_k_min -15
_diffrn_reflns_limit_l_max 19
_diffrn_reflns_limit_l_min -17
_diffrn_reflns_number 12054
_diffrn_reflns_theta_full 28.03
_diffrn_reflns_theta_max 28.03
_diffrn_reflns_theta_min 1.87
_diffrn_standards_decay_% 0
_diffrn_standards_number 0
_exptl_absorpt_coefficient_mu 0.107
_exptl_absorpt_correction_type none
_exptl_crystal_colour colourless
_exptl_crystal_density_diffrn 1.365
_exptl_crystal_density_method 'not measured'
_exptl_crystal_description prism
_exptl_crystal_F_000 1728
_exptl_crystal_size_max 0.25
_exptl_crystal_size_mid 0.18
_exptl_crystal_size_min 0.10
_refine_diff_density_max 0.301
_refine_diff_density_min -0.132
_refine_ls_extinction_method none
_refine_ls_goodness_of_fit_ref 1.031
_refine_ls_hydrogen_treatment constr
_refine_ls_matrix_type full
_refine_ls_number_parameters 275
_refine_ls_number_reflns 4672
_refine_ls_number_restraints 0
_refine_ls_restrained_S_all 1.031
_refine_ls_R_factor_all 0.0734
_refine_ls_R_factor_gt 0.0495
_refine_ls_shift/su_max 0.001
_refine_ls_shift/su_mean 0.000
_refine_ls_structure_factor_coef Fsqd
_refine_ls_weighting_details 'calc w = 1/[\s^2^(Fo^2^)+(0.0801P)^2^+0.4379P] where P = (Fo^2^+2Fc^2^)/3'
_refine_ls_weighting_scheme calc
_refine_ls_wR_factor_gt 0.1320
_refine_ls_wR_factor_ref 0.1480
_reflns_number_gt 3177
_reflns_number_total 4672
_reflns_threshold_expression I>2\s(I)
_cod_data_source_file cv6310.cif
_cod_data_source_block I
_cod_original_sg_symbol_H-M 'C 2/c'
_cod_database_code 2203739
_cod_database_fobs_code 2203739

loop_
_symmetry_equiv_pos_as_xyz
'x, y, z'
'-x, y, -z+1/2'
'x+1/2, y+1/2, z'
'-x+1/2, y+1/2, -z+1/2'
'-x, -y, -z'
'x, -y, z-1/2'
'-x+1/2, -y+1/2, -z'
'x+1/2, -y+1/2, z-1/2'

loop_
_atom_site_label
_atom_site_fract_x
_atom_site_fract_y
_atom_site_fract_z
_atom_site_U_iso_or_equiv
_atom_site_adp_type
_atom_site_calc_flag
_atom_site_refinement_flags
_atom_site_occupancy
_atom_site_type_symbol
O7 0.41253(5) 0.48413(9) 1.11549(8) 0.0628(3) Uani d . 1 O
O8 0.38625(8) 0.31827(12) 1.10905(11) 0.0961(5) Uani d . 1 O
O17 0.21833(7) 0.85615(12) 0.75430(11) 0.0935(5) Uani d . 1 O
O18 0.24750(7) 0.71362(13) 0.69901(9) 0.0942(5) Uani d . 1 O
O20 0.14762(6) 0.58903(11) 0.72357(10) 0.0897(4) Uani d . 1 O
O21 0.17608(7) 0.46325(11) 0.83619(9) 0.0845(4) Uani d . 1 O
O24 0.45171(6) 0.84529(10) 1.11017(9) 0.0740(4) Uani d . 1 O
O25 0.45636(8) 0.86242(13) 0.96651(11) 0.1013(5) Uani d . 1 O
N1 0.31646(5) 0.67234(11) 1.00794(9) 0.0552(3) Uani d . 1 N
N2 0.30937(6) 0.74628(11) 0.94023(9) 0.0590(3) Uani d . 1 N
C3 0.26211(7) 0.70962(13) 0.85881(11) 0.0553(4) Uani d . 1 C
C4 0.23865(7) 0.61353(13) 0.87367(11) 0.0562(4) Uani d . 1 C
C5 0.27553(7) 0.59314(13) 0.97156(12) 0.0577(4) Uani d . 1 C
H5 0.2724 0.5348 1.0058 0.069 Uiso calc R 1 H
C6 0.36691(7) 0.68521(14) 1.10797(11) 0.0604(4) Uani d . 1 C
H61 0.3586 0.6380 1.1511 0.072 Uiso calc R 1 H
H62 0.3656 0.7563 1.1296 0.072 Uiso calc R 1 H
C8 0.42772(10) 0.37891(16) 1.11713(12) 0.0711(5) Uani d . 1 C
C9 0.49138(10) 0.35540(16) 1.12814(12) 0.0759(5) Uani d . 1 C
H9 0.5029 0.2854 1.1294 0.091 Uiso calc R 1 H
C10 0.53472(8) 0.42806(16) 1.13657(11) 0.0672(5) Uani d . 1 C
C11 0.55697(7) 0.62142(16) 1.13807(11) 0.0654(5) Uani d . 1 C
H11 0.5987 0.6083 1.1469 0.078 Uiso calc R 1 H
C12 0.53632(8) 0.72242(16) 1.13097(12) 0.0674(5) Uani d . 1 C
H12 0.5637 0.7774 1.1348 0.081 Uiso calc R 1 H
C13 0.47422(7) 0.74265(14) 1.11806(11) 0.0605(4) Uani d . 1 C
C14 0.43299(7) 0.66326(13) 1.11562(10) 0.0537(4) Uani d . 1 C
C15 0.45535(7) 0.56165(13) 1.12190(10) 0.0531(4) Uani d . 1 C
C16 0.51701(7) 0.53736(14) 1.13239(9) 0.0565(4) Uani d . 1 C
C17 0.24019(8) 0.77012(16) 0.76611(13) 0.0669(5) Uani d . 1 C
C19 0.21950(15) 0.7546(2) 0.60026(16) 0.1256(10) Uani d . 1 C
H191 0.1734 0.7531 0.5741 0.188 Uiso calc R 1 H
H192 0.2329 0.7123 0.5602 0.188 Uiso calc R 1 H
H193 0.2336 0.8254 0.6010 0.188 Uiso calc R 1 H
C20 0.18339(8) 0.55592(14) 0.80234(13) 0.0653(4) Uani d . 1 C
C22 0.12247(13) 0.4017(2) 0.76876(19) 0.1168(9) Uani d . 1 C
H221 0.0831 0.4392 0.7526 0.175 Uiso calc R 1 H
H222 0.1212 0.3360 0.7986 0.175 Uiso calc R 1 H
H223 0.1275 0.3892 0.7102 0.175 Uiso calc R 1 H
C23 0.60081(10) 0.3985(2) 1.15019(16) 0.0951(7) Uani d . 1 C
H231 0.6314 0.4134 1.2162 0.143 Uiso calc R 1 H
H232 0.6115 0.4382 1.1057 0.143 Uiso calc R 1 H
H233 0.6019 0.3251 1.1373 0.143 Uiso calc R 1 H
C25 0.44185(10) 0.89844(17) 1.02590(16) 0.0821(6) Uani d . 1 C
C26 0.41081(16) 1.00115(19) 1.0214(2) 0.1205(9) Uani d . 1 C
H261 0.4039 1.0363 0.9618 0.181 Uiso calc R 1 H
H262 0.4382 1.0432 1.0763 0.181 Uiso calc R 1 H
H263 0.3702 0.9905 1.0232 0.181 Uiso calc R 1 H

loop_
_atom_site_aniso_label
_atom_site_aniso_U_11
_atom_site_aniso_U_22
_atom_site_aniso_U_33
_atom_site_aniso_U_12
_atom_site_aniso_U_13
_atom_site_aniso_U_23
O7 0.0544(6) 0.0754(8) 0.0540(6) -0.0009(5) 0.0196(5) 0.0035(5)
O8 0.1002(10) 0.0873(10) 0.0869(10) -0.0199(8) 0.0282(8) 0.0036(8)
O17 0.0940(10) 0.0962(11) 0.0894(10) 0.0260(8) 0.0393(8) 0.0348(8)
O18 0.1101(11) 0.1200(12) 0.0571(8) 0.0167(9) 0.0409(8) 0.0142(8)
O20 0.0818(8) 0.0853(9) 0.0687(8) 0.0042(7) 0.0024(7) 0.0048(7)
O21 0.0935(9) 0.0760(9) 0.0696(8) -0.0120(7) 0.0226(7) 0.0001(7)
O24 0.0877(8) 0.0731(8) 0.0648(8) 0.0009(6) 0.0367(6) -0.0029(6)
O25 0.1260(12) 0.1144(13) 0.0775(9) 0.0229(10) 0.0576(9) 0.0178(8)
N1 0.0457(6) 0.0710(8) 0.0492(7) 0.0101(6) 0.0211(5) 0.0060(6)
N2 0.0494(7) 0.0735(9) 0.0554(8) 0.0086(6) 0.0243(6) 0.0072(6)
C3 0.0462(7) 0.0705(10) 0.0513(8) 0.0143(7) 0.0232(7) 0.0065(7)
C4 0.0502(7) 0.0655(10) 0.0526(9) 0.0116(7) 0.0222(7) 0.0014(7)
C5 0.0532(8) 0.0644(10) 0.0578(9) 0.0100(7) 0.0263(7) 0.0077(7)
C6 0.0533(8) 0.0820(12) 0.0460(8) 0.0088(7) 0.0219(7) -0.0011(7)
C8 0.0802(12) 0.0753(12) 0.0467(9) -0.0033(10) 0.0178(8) 0.0029(8)
C9 0.0895(13) 0.0766(13) 0.0551(10) 0.0188(10) 0.0257(9) 0.0043(9)
C10 0.0670(10) 0.0927(13) 0.0384(8) 0.0218(9) 0.0199(7) 0.0046(8)
C11 0.0437(7) 0.1050(14) 0.0442(8) 0.0031(8) 0.0162(6) -0.0003(8)
C12 0.0554(9) 0.0910(13) 0.0518(9) -0.0138(9) 0.0200(7) -0.0044(8)
C13 0.0611(9) 0.0748(11) 0.0422(8) 0.0003(8) 0.0194(7) -0.0022(7)
C14 0.0479(7) 0.0730(10) 0.0376(7) 0.0045(7) 0.0163(6) -0.0002(7)
C15 0.0472(7) 0.0751(11) 0.0328(7) 0.0002(7) 0.0136(6) -0.0001(6)
C16 0.0478(7) 0.0841(11) 0.0325(7) 0.0096(8) 0.0129(6) 0.0015(7)
C17 0.0518(8) 0.0882(13) 0.0599(10) 0.0095(8) 0.0239(7) 0.0147(9)
C19 0.153(2) 0.163(3) 0.0547(12) -0.012(2) 0.0391(14) 0.0197(14)
C20 0.0622(9) 0.0682(11) 0.0600(10) 0.0118(8) 0.0217(8) 0.0020(8)
C22 0.130(2) 0.0972(17) 0.0965(17) -0.0403(15) 0.0254(15) -0.0151(14)
C23 0.0840(13) 0.1268(18) 0.0789(13) 0.0449(12) 0.0398(11) 0.0130(12)
C25 0.0937(14) 0.0846(14) 0.0740(13) 0.0009(11) 0.0424(11) 0.0053(11)
C26 0.167(3) 0.0907(18) 0.132(2) 0.0280(17) 0.091(2) 0.0252(15)

loop_
_atom_type_symbol
_atom_type_description
_atom_type_scat_dispersion_real
_atom_type_scat_dispersion_imag
_atom_type_scat_source
C C 0.0033 0.0016 'International Tables Vol C Tables 4.2.6.8 and 6.1.1.4'
H H 0.0000 0.0000 'International Tables Vol C Tables 4.2.6.8 and 6.1.1.4'
N N 0.0061 0.0033 'International Tables Vol C Tables 4.2.6.8 and 6.1.1.4'
O O 0.0106 0.0060 'International Tables Vol C Tables 4.2.6.8 and 6.1.1.4'

loop_
_geom_angle_atom_site_label_1
_geom_angle_atom_site_label_2
_geom_angle_atom_site_label_3
_geom_angle
_geom_angle_publ_flag
C15 O7 C8 121.86(14) ?
C17 O18 C19 117.04(19) ?
C20 O21 C22 115.06(16) ?
C25 O24 C13 116.44(14) ?
C5 N1 N2 112.81(12) yes
C5 N1 C6 127.97(14) ?
N2 N1 C6 119.19(13) ?
C3 N2 N1 103.86(13) yes
N2 C3 C4 112.18(13) yes
N2 C3 C17 120.01(15) ?
C4 C3 C17 127.81(15) ?
C5 C4 C3 103.90(14) ?
C5 C4 C20 129.24(16) ?
C3 C4 C20 126.59(15) ?
N1 C5 C4 107.25(14) yes
N1 C5 H5 126.4 ?
C4 C5 H5 126.4 ?
N1 C6 C14 112.20(12) ?
N1 C6 H61 109.2 ?
C14 C6 H61 109.2 ?
N1 C6 H62 109.2 ?
C14 C6 H62 109.2 ?
H61 C6 H62 107.9 ?
O8 C8 O7 116.08(18) ?
O8 C8 C9 127.6(2) ?
O7 C8 C9 116.28(17) ?
C10 C9 C8 123.75(18) ?
C10 C9 H9 118.1 ?
C8 C9 H9 118.1 ?
C9 C10 C16 118.74(16) ?
C9 C10 C23 121.21(19) ?
C16 C10 C23 120.04(19) ?
C12 C11 C16 121.56(15) ?
C12 C11 H11 119.2 ?
C16 C11 H11 119.2 ?
C11 C12 C13 119.54(17) ?
C11 C12 H12 120.2 ?
C13 C12 H12 120.2 ?
C14 C13 C12 121.85(17) ?
C14 C13 O24 117.35(14) ?
C12 C13 O24 120.77(16) ?
C13 C14 C15 116.95(14) ?
C13 C14 C6 122.05(15) ?
C15 C14 C6 120.99(15) ?
O7 C15 C14 115.75(13) ?
O7 C15 C16 121.08(15) ?
C14 C15 C16 123.17(15) ?
C11 C16 C15 116.86(15) ?
C11 C16 C10 124.88(15) ?
C15 C16 C10 118.26(16) ?
O17 C17 O18 125.31(17) ?
O17 C17 C3 124.60(17) ?
O18 C17 C3 110.08(16) ?
O18 C19 H191 109.5 ?
O18 C19 H192 109.5 ?
H191 C19 H192 109.5 ?
O18 C19 H193 109.5 ?
H191 C19 H193 109.5 ?
H192 C19 H193 109.5 ?
O20 C20 O21 123.56(17) ?
O20 C20 C4 124.17(17) ?
O21 C20 C4 112.24(15) ?
O21 C22 H221 109.5 ?
O21 C22 H222 109.5 ?
H221 C22 H222 109.5 ?
O21 C22 H223 109.5 ?
H221 C22 H223 109.5 ?
H222 C22 H223 109.5 ?
C10 C23 H231 109.5 ?
C10 C23 H232 109.5 ?
H231 C23 H232 109.5 ?
C10 C23 H233 109.5 ?
H231 C23 H233 109.5 ?
H232 C23 H233 109.5 ?
O25 C25 O24 122.1(2) ?
O25 C25 C26 127.0(2) ?
O24 C25 C26 110.93(19) ?
C25 C26 H261 109.5 ?
C25 C26 H262 109.5 ?
H261 C26 H262 109.5 ?
C25 C26 H263 109.5 ?
H261 C26 H263 109.5 ?
H262 C26 H263 109.5 ?

loop_
_geom_bond_atom_site_label_1
_geom_bond_atom_site_label_2
_geom_bond_distance
O7 C15 1.3724(19)
O7 C8 1.385(2)
O8 C8 1.196(2)
O17 C17 1.189(2)
O18 C17 1.319(2)
O18 C19 1.447(2)
O20 C20 1.195(2)
O21 C20 1.330(2)
O21 C22 1.445(2)
O24 C25 1.378(2)
O24 C13 1.395(2)
O25 C25 1.186(2)
N1 C5 1.328(2)
N1 N2 1.3525(18)
N1 C6 1.464(2)
N2 C3 1.326(2)
C3 C4 1.399(2)
C3 C17 1.488(2)
C4 C5 1.377(2)
C4 C20 1.461(2)
C5 H5 0.9300
C6 C14 1.507(2)
C6 H61 0.9700
C6 H62 0.9700
C8 C9 1.438(3)
C9 C10 1.330(3)
C9 H9 0.9300
C10 C16 1.447(3)
C10 C23 1.497(2)
C11 C12 1.362(3)
C11 C16 1.394(2)
C11 H11 0.9300
C12 C13 1.385(2)
C12 H12 0.9300
C13 C14 1.380(2)
C14 C15 1.384(2)
C15 C16 1.398(2)
C19 H191 0.9600
C19 H192 0.9600
C19 H193 0.9600
C22 H221 0.9600
C22 H222 0.9600
C22 H223 0.9600
C23 H231 0.9600
C23 H232 0.9600
C23 H233 0.9600
C25 C26 1.481(3)
C26 H261 0.9600
C26 H262 0.9600
C26 H263 0.9600

loop_
_geom_hbond_atom_site_label_D
_geom_hbond_atom_site_label_H
_geom_hbond_atom_site_label_A
_geom_hbond_site_symmetry_A
_geom_hbond_distance_DH
_geom_hbond_distance_HA
_geom_hbond_distance_DA
_geom_hbond_angle_DHA
_geom_hbond_publ_flag
C11 H11 O17 8_566 0.93 2.56 3.367(2) 145 yes
C12 H12 O20 8_566 0.93 2.49 3.349(2) 154 yes
C19 H193 O21 4_556 0.96 2.57 3.436(3) 150 yes
C22 H222 O8 7_557 0.96 2.47 3.421(3) 172 yes
C22 H223 O25 4_546 0.96 2.55 3.264(3) 131 yes

loop_
_geom_torsion_atom_site_label_1
_geom_torsion_atom_site_label_2
_geom_torsion_atom_site_label_3
_geom_torsion_atom_site_label_4
_geom_torsion
C5 N1 N2 C3 -0.41(15)
C6 N1 N2 C3 177.95(12)
N1 N2 C3 C4 0.34(16)
N1 N2 C3 C17 -179.69(13)
N2 C3 C4 C5 -0.16(17)
C17 C3 C4 C5 179.88(15)
N2 C3 C4 C20 174.33(14)
C17 C3 C4 C20 -5.6(3)
N2 N1 C5 C4 0.32(16)
C6 N1 C5 C4 -177.86(13)
C3 C4 C5 N1 -0.10(16)
C20 C4 C5 N1 -174.38(15)
C5 N1 C6 C14 103.58(17)
N2 N1 C6 C14 -74.50(18)
C15 O7 C8 O8 -178.53(15)
C15 O7 C8 C9 1.4(2)
O8 C8 C9 C10 179.90(18)
O7 C8 C9 C10 0.0(2)
C8 C9 C10 C16 -1.4(3)
C8 C9 C10 C23 178.56(16)
C16 C11 C12 C13 0.2(2)
C11 C12 C13 C14 2.4(2)
C11 C12 C13 O24 -179.75(14)
C25 O24 C13 C14 -112.27(17)
C25 O24 C13 C12 69.8(2)
C12 C13 C14 C15 -3.1(2)
O24 C13 C14 C15 178.99(12)
C12 C13 C14 C6 176.07(14)
O24 C13 C14 C6 -1.9(2)
N1 C6 C14 C13 99.95(17)
N1 C6 C14 C15 -80.96(18)
C8 O7 C15 C14 177.64(13)
C8 O7 C15 C16 -1.3(2)
C13 C14 C15 O7 -177.57(12)
C6 C14 C15 O7 3.30(19)
C13 C14 C15 C16 1.3(2)
C6 C14 C15 C16 -177.80(13)
C12 C11 C16 C15 -1.8(2)
C12 C11 C16 C10 178.21(14)
O7 C15 C16 C11 179.87(12)
C14 C15 C16 C11 1.0(2)
O7 C15 C16 C10 -0.14(19)
C14 C15 C16 C10 -178.99(13)
C9 C10 C16 C11 -178.56(15)
C23 C10 C16 C11 1.5(2)
C9 C10 C16 C15 1.5(2)
C23 C10 C16 C15 -178.52(14)
C19 O18 C17 O17 -8.0(3)
C19 O18 C17 C3 170.85(18)
N2 C3 C17 O17 -60.9(2)
C4 C3 C17 O17 119.1(2)
N2 C3 C17 O18 120.31(17)
C4 C3 C17 O18 -59.7(2)
C22 O21 C20 O20 2.5(3)
C22 O21 C20 C4 -179.50(18)
C5 C4 C20 O20 166.42(18)
C3 C4 C20 O20 -6.7(3)
C5 C4 C20 O21 -11.6(2)
C3 C4 C20 O21 175.32(15)
C13 O24 C25 O25 -5.7(3)
C13 O24 C25 C26 173.25(19)

loop_
_cod_related_entry_id
_cod_related_entry_database
_cod_related_entry_code
1 ChemSpider 21130795
